data_7721089
loop_
_publ_author_name
'Khalaniya, Roman A.'
'Lyssenko, Konstantin A.'
'Shakhmukhametova, Iasmin A.'
'Shuyev, Nikita'
'Mironov, Andrei V.'
'Kulchu, Aleksandr N.'
'Polevik, Alexey O.'
'Samarin, Alexander N.'
'Bogach, Alexey V.'
'Shevelkov, Andrei V.'

_publ_section_title
;
 Completing the triad: synthesis, structure, and magnetic properties of
 kagome metals Ti<sub>3</sub>Mn<sub>3</sub>Sn<sub>4</sub>Ga and
 Hf<sub>3</sub>Mn<sub>3</sub>Sn<sub>4</sub>Ga.
;
_journal_issue 20
_journal_name_full 'Dalton transactions (Cambridge, England : 2003)'
_journal_page_first 8008
_journal_page_last 8015
_journal_paper_doi 10.1039/d6dt00557h
_journal_volume 55
_journal_year 2026
_chemical_formula_moiety 'Hf3 Mn3 Sn4 Ga'
_chemical_formula_sum 'Ga Hf3 Mn3 Sn4'
_chemical_formula_weight 1244.77
_chemical_name_systematic Hf3Mn3Sn4Ga
_space_group_crystal_system hexagonal
_space_group_IT_number 194
_space_group_name_Hall '-P 6c 2c'
_space_group_name_H-M_alt 'P 63/m m c'
_audit_block_doi 10.25505/fiz.icsd.cc2r38v0
_audit_creation_method SHELXL-2018/3
_audit_update_record
;
2026-03-05 deposited with the CCDC.	2026-05-20 downloaded from the CCDC.
;
_cell_angle_alpha 90
_cell_angle_beta 90
_cell_angle_gamma 120
_cell_formula_units_Z 2
_cell_length_a 9.1388(5)
_cell_length_b 9.1388(5)
_cell_length_c 5.5634(3)
_cell_measurement_reflns_used 3027
_cell_measurement_temperature 100(2)
_cell_measurement_theta_max 60.853
_cell_measurement_theta_min 5.147
_cell_volume 402.39(4)
_computing_structure_refinement 'SHELXL-2018/3 (Sheldrick, 2018)'
_computing_structure_solution 'SHELXT 2018/2 (Sheldrick, 2018)'
_diffrn_ambient_temperature 100(2)
_diffrn_measured_fraction_theta_full 1.000
_diffrn_measured_fraction_theta_max 1.000
_diffrn_measurement_device_type 'Bruker D8 Quest with Photon III detector'
_diffrn_measurement_method '\w and \f scans'
_diffrn_radiation_type MoK\a
_diffrn_radiation_wavelength 0.71073
_diffrn_reflns_av_R_equivalents 0.0573
_diffrn_reflns_av_unetI/netI 0.0243
_diffrn_reflns_Laue_measured_fraction_full 1.000
_diffrn_reflns_Laue_measured_fraction_max 1.000
_diffrn_reflns_limit_h_max 12
_diffrn_reflns_limit_h_min -13
_diffrn_reflns_limit_k_max 13
_diffrn_reflns_limit_k_min -13
_diffrn_reflns_limit_l_max 7
_diffrn_reflns_limit_l_min -7
_diffrn_reflns_number 4173
_diffrn_reflns_point_group_measured_fraction_full 1.000
_diffrn_reflns_point_group_measured_fraction_max 1.000
_diffrn_reflns_theta_full 25.242
_diffrn_reflns_theta_max 30.427
_diffrn_reflns_theta_min 2.573
_diffrn_source 'microfocus sealed X-ray tube'
_exptl_absorpt_coefficient_mu 58.401
_exptl_absorpt_correction_T_max 0.0398
_exptl_absorpt_correction_T_min 0.0113
_exptl_absorpt_correction_type multi-scan
_exptl_absorpt_process_details
;
 SADABS 2016/2: Krause, L., Herbst-Irmer, R., Sheldrick G.M. & Stalke D.,
 J. Appl. Cryst. 48 (2015) 3-10
;
_exptl_crystal_colour grey
_exptl_crystal_density_diffrn 10.274
_exptl_crystal_description 'truncated prism'
_exptl_crystal_F_000 1044
_exptl_crystal_preparation 'Magnetic properties'
_exptl_crystal_recrystallization_method 'From the Melt'
_exptl_crystal_size_max 0.2
_exptl_crystal_size_mid 0.15
_exptl_crystal_size_min 0.15
_refine_diff_density_max 1.885
_refine_diff_density_min -2.216
_refine_diff_density_rms 0.533
_refine_ls_extinction_coef 0.0039(3)
_refine_ls_extinction_expression Fc^*^=kFc[1+0.001xFc^2^\l^3^/sin(2\q)]^-1/4^
_refine_ls_extinction_method 'SHELXL-2018/3 (Sheldrick 2018)'
_refine_ls_goodness_of_fit_ref 1.339
_refine_ls_hydrogen_treatment undef
_refine_ls_matrix_type full
_refine_ls_number_parameters 18
_refine_ls_number_reflns 262
_refine_ls_number_restraints 0
_refine_ls_restrained_S_all 1.339
_refine_ls_R_factor_all 0.0241
_refine_ls_R_factor_gt 0.0237
_refine_ls_shift/su_max 0.000
_refine_ls_shift/su_mean 0.000
_refine_ls_structure_factor_coef Fsqd
_refine_ls_weighting_details 'w=1/[\s^2^(Fo^2^)+(0.0031P)^2^+6.8591P] where P=(Fo^2^+2Fc^2^)/3'
_refine_ls_weighting_scheme calc
_refine_ls_wR_factor_gt 0.0459
_refine_ls_wR_factor_ref 0.0461
_reflns_Friedel_coverage 0.000
_reflns_number_gt 258
_reflns_number_total 262
_reflns_threshold_expression 'I > 2\s(I)'
_cod_data_source_file d6dt00557h2.cif
_cod_data_source_block Hf3Mn3Sn4Ga
_cod_original_cell_volume 402.39(5)
_cod_database_code 7721089
_shelx_shelxl_version_number 2018/3
_shelx_space_group_comment
;
The symmetry employed for this shelxl refinement is uniquely defined
by the following loop, which should always be used as a source of
symmetry information in preference to the above space-group names.
They are only intended as comments.
;

loop_
_space_group_symop_operation_xyz
'x, y, z'
'-y, x-y, z'
'-x+y, -x, z'
'-x, -y, z+1/2'
'y, -x+y, z+1/2'
'x-y, x, z+1/2'
'y, x, -z'
'x-y, -y, -z'
'-x, -x+y, -z'
'-y, -x, -z+1/2'
'-x+y, y, -z+1/2'
'x, x-y, -z+1/2'
'-x, -y, -z'
'y, -x+y, -z'
'x-y, x, -z'
'x, y, -z-1/2'
'-y, x-y, -z-1/2'
'-x+y, -x, -z-1/2'
'-y, -x, z'
'-x+y, y, z'
'x, x-y, z'
'y, x, z-1/2'
'x-y, -y, z-1/2'
'-x, -x+y, z-1/2'

loop_
_atom_site_label
_atom_site_type_symbol
_atom_site_fract_x
_atom_site_fract_y
_atom_site_fract_z
_atom_site_U_iso_or_equiv
_atom_site_adp_type
_atom_site_occupancy
_atom_site_site_symmetry_order
_atom_site_calc_flag
_atom_site_refinement_flags_posn
_atom_site_refinement_flags_adp
_atom_site_refinement_flags_occupancy
_atom_site_disorder_assembly
_atom_site_disorder_group
Hf Hf 0.14754(3) 0.29508(6) 0.250000 0.00865(18) Uani 1 4 d S T P . .
Mn Mn 0.500000 0.000000 0.000000 0.0079(3) Uani 1 4 d S T P . .
Sn1 Sn 0.78921(5) 0.57841(10) 0.250000 0.0095(2) Uani 1 4 d S T P . .
Sn2 Sn 0.333333 0.666667 0.250000 0.0086(3) Uani 1 12 d S T P . .
Ga Ga 0.000000 0.000000 0.000000 0.0084(4) Uani 1 12 d S T P . .

loop_
_atom_site_aniso_label
_atom_site_aniso_U_11
_atom_site_aniso_U_22
_atom_site_aniso_U_33
_atom_site_aniso_U_23
_atom_site_aniso_U_13
_atom_site_aniso_U_12
Hf 0.0059(2) 0.0050(2) 0.0147(3) 0.000 0.000 0.00252(12)
Mn 0.0044(5) 0.0054(7) 0.0143(9) -0.0008(7) -0.0004(3) 0.0027(3)
Sn1 0.0061(3) 0.0071(4) 0.0155(4) 0.000 0.000 0.00357(19)
Sn2 0.0046(4) 0.0046(4) 0.0166(7) 0.000 0.000 0.00231(18)
Ga 0.0047(6) 0.0047(6) 0.0159(11) 0.000 0.000 0.0024(3)

loop_
_atom_type_symbol
_atom_type_description
_atom_type_scat_dispersion_real
_atom_type_scat_dispersion_imag
_atom_type_scat_source
Hf Hf -0.5830 6.1852 'International Tables Vol C Tables 4.2.6.8 and 6.1.1.4'
Mn Mn 0.3368 0.7283 'International Tables Vol C Tables 4.2.6.8 and 6.1.1.4'
Sn Sn -0.6537 1.4246 'International Tables Vol C Tables 4.2.6.8 and 6.1.1.4'
Ga Ga 0.2307 1.6083 'International Tables Vol C Tables 4.2.6.8 and 6.1.1.4'

loop_
_citation_id
_citation_doi
_citation_year
1 10.1039/d6dt00557h 2026

loop_
_geom_angle_atom_site_label_1
_geom_angle_atom_site_label_2
_geom_angle_atom_site_label_3
_geom_angle
_geom_angle_site_symmetry_1
_geom_angle_site_symmetry_3
_geom_angle_publ_flag
Ga Hf Ga 61.552(11) . 4 ?
Ga Hf Sn2 149.224(6) . . ?
Ga Hf Sn2 149.224(6) 4 . ?
Ga Hf Sn1 140.57(2) . 13_666 ?
Ga Hf Sn1 79.020(16) 4 13_666 ?
Sn2 Hf Sn1 70.204(17) . 13_666 ?
Ga Hf Sn1 79.020(16) . 13_665 ?
Ga Hf Sn1 140.57(2) 4 13_665 ?
Sn2 Hf Sn1 70.204(17) . 13_665 ?
Sn1 Hf Sn1 140.41(3) 13_666 13_665 ?
Ga Hf Sn1 78.857(12) . 3_565 ?
Ga Hf Sn1 78.857(12) 4 3_565 ?
Sn2 Hf Sn1 102.999(14) . 3_565 ?
Sn1 Hf Sn1 94.369(2) 13_666 3_565 ?
Sn1 Hf Sn1 94.369(1) 13_665 3_565 ?
Ga Hf Sn1 78.857(12) . 2_655 ?
Ga Hf Sn1 78.857(12) 4 2_655 ?
Sn2 Hf Sn1 102.999(14) . 2_655 ?
Sn1 Hf Sn1 94.369(1) 13_666 2_655 ?
Sn1 Hf Sn1 94.369(1) 13_665 2_655 ?
Sn1 Hf Sn1 154.00(3) 3_565 2_655 ?
Ga Hf Mn 132.297(7) . 6 ?
Ga Hf Mn 102.589(4) 4 6 ?
Sn2 Hf Mn 58.770(8) . 6 ?
Sn1 Hf Mn 53.562(8) 13_666 6 ?
Sn1 Hf Mn 104.050(14) 13_665 6 ?
Sn1 Hf Mn 145.925(11) 3_565 6 ?
Sn1 Hf Mn 53.484(9) 2_655 6 ?
Ga Hf Mn 102.589(4) . 3_665 ?
Ga Hf Mn 132.297(7) 4 3_665 ?
Sn2 Hf Mn 58.770(8) . 3_665 ?
Sn1 Hf Mn 104.050(14) 13_666 3_665 ?
Sn1 Hf Mn 53.562(7) 13_665 3_665 ?
Sn1 Hf Mn 145.925(11) 3_565 3_665 ?
Sn1 Hf Mn 53.484(9) 2_655 3_665 ?
Mn Hf Mn 52.801(6) 6 3_665 ?
Ga Hf Mn 132.297(7) . 5_565 ?
Ga Hf Mn 102.589(4) 4 5_565 ?
Sn2 Hf Mn 58.770(8) . 5_565 ?
Sn1 Hf Mn 53.562(8) 13_666 5_565 ?
Sn1 Hf Mn 104.050(14) 13_665 5_565 ?
Sn1 Hf Mn 53.484(9) 3_565 5_565 ?
Sn1 Hf Mn 145.925(11) 2_655 5_565 ?
Mn Hf Mn 93.839(10) 6 5_565 ?
Mn Hf Mn 117.539(15) 3_665 5_565 ?
Ga Hf Mn 102.589(4) . 2 ?
Ga Hf Mn 132.297(7) 4 2 ?
Sn2 Hf Mn 58.770(8) . 2 ?
Sn1 Hf Mn 104.050(14) 13_666 2 ?
Sn1 Hf Mn 53.562(8) 13_665 2 ?
Sn1 Hf Mn 53.484(9) 3_565 2 ?
Sn1 Hf Mn 145.925(11) 2_655 2 ?
Mn Hf Mn 117.539(15) 6 2 ?
Mn Hf Mn 93.839(10) 3_665 2 ?
Mn Hf Mn 52.801(6) 5_565 2 ?
Sn1 Mn Sn1 180.000(16) 15_545 3_665 ?
Sn1 Mn Sn1 75.43(3) 15_545 14 ?
Sn1 Mn Sn1 104.57(3) 3_665 14 ?
Sn1 Mn Sn1 104.57(3) 15_545 2_655 ?
Sn1 Mn Sn1 75.43(3) 3_665 2_655 ?
Sn1 Mn Sn1 180.00(4) 14 2_655 ?
Sn1 Mn Mn 120.433(3) 15_545 4_655 ?
Sn1 Mn Mn 59.567(3) 3_665 4_655 ?
Sn1 Mn Mn 120.433(3) 14 4_655 ?
Sn1 Mn Mn 59.567(3) 2_655 4_655 ?
Sn1 Mn Mn 59.567(3) 15_545 4_654 ?
Sn1 Mn Mn 120.433(3) 3_665 4_654 ?
Sn1 Mn Mn 59.567(3) 14 4_654 ?
Sn1 Mn Mn 120.433(3) 2_655 4_654 ?
Mn Mn Mn 180.0 4_655 4_654 ?
Sn1 Mn Sn2 107.532(10) 15_545 13_665 ?
Sn1 Mn Sn2 72.468(10) 3_665 13_665 ?
Sn1 Mn Sn2 107.533(10) 14 13_665 ?
Sn1 Mn Sn2 72.467(10) 2_655 13_665 ?
Mn Mn Sn2 117.798(2) 4_655 13_665 ?
Mn Mn Sn2 62.202(2) 4_654 13_665 ?
Sn1 Mn Sn2 72.468(10) 15_545 1_545 ?
Sn1 Mn Sn2 107.532(10) 3_665 1_545 ?
Sn1 Mn Sn2 72.468(10) 14 1_545 ?
Sn1 Mn Sn2 107.533(10) 2_655 1_545 ?
Mn Mn Sn2 62.202(2) 4_655 1_545 ?
Mn Mn Sn2 117.798(2) 4_654 1_545 ?
Sn2 Mn Sn2 180.0 13_665 1_545 ?
Sn1 Mn Hf 119.770(16) 15_545 2_655 ?
Sn1 Mn Hf 60.230(16) 3_665 2_655 ?
Sn1 Mn Hf 60.021(9) 14 2_655 ?
Sn1 Mn Hf 119.979(9) 2_655 2_655 ?
Mn Mn Hf 63.599(3) 4_655 2_655 ?
Mn Mn Hf 116.401(3) 4_654 2_655 ?
Sn2 Mn Hf 122.520(8) 13_665 2_655 ?
Sn2 Mn Hf 57.480(8) 1_545 2_655 ?
Sn1 Mn Hf 60.230(16) 15_545 14 ?
Sn1 Mn Hf 119.770(16) 3_665 14 ?
Sn1 Mn Hf 119.979(9) 14 14 ?
Sn1 Mn Hf 60.021(9) 2_655 14 ?
Mn Mn Hf 116.401(3) 4_655 14 ?
Mn Mn Hf 63.599(3) 4_654 14 ?
Sn2 Mn Hf 57.480(8) 13_665 14 ?
Sn2 Mn Hf 122.520(8) 1_545 14 ?
Hf Mn Hf 180.0 2_655 14 ?
Sn1 Mn Hf 119.980(9) 15_545 15_655 ?
Sn1 Mn Hf 60.020(9) 3_665 15_655 ?
Sn1 Mn Hf 60.229(16) 14 15_655 ?
Sn1 Mn Hf 119.771(16) 2_655 15_655 ?
Mn Mn Hf 116.400(3) 4_655 15_655 ?
Mn Mn Hf 63.600(3) 4_654 15_655 ?
Sn2 Mn Hf 57.482(8) 13_665 15_655 ?
Sn2 Mn Hf 122.518(8) 1_545 15_655 ?
Hf Mn Hf 70.980(14) 2_655 15_655 ?
Hf Mn Hf 109.020(14) 14 15_655 ?
Sn1 Mn Hf 60.020(9) 15_545 3 ?
Sn1 Mn Hf 119.980(9) 3_665 3 ?
Sn1 Mn Hf 119.771(16) 14 3 ?
Sn1 Mn Hf 60.229(16) 2_655 3 ?
Mn Mn Hf 63.600(3) 4_655 3 ?
Mn Mn Hf 116.400(3) 4_654 3 ?
Sn2 Mn Hf 122.518(8) 13_665 3 ?
Sn2 Mn Hf 57.482(8) 1_545 3 ?
Hf Mn Hf 109.020(14) 2_655 3 ?
Hf Mn Hf 70.980(14) 14 3 ?
Hf Mn Hf 180.000(10) 15_655 3 ?
Mn Sn1 Mn 60.867(6) 5_665 2_655 ?
Mn Sn1 Mn 153.87(3) 5_665 3_665 ?
Mn Sn1 Mn 112.624(12) 2_655 3_665 ?
Mn Sn1 Mn 112.624(12) 5_665 6 ?
Mn Sn1 Mn 153.87(3) 2_655 6 ?
Mn Sn1 Mn 60.867(6) 3_665 6 ?
Mn Sn1 Hf 66.417(5) 5_665 13_666 ?
Mn Sn1 Hf 123.582(4) 2_655 13_666 ?
Mn Sn1 Hf 123.584(4) 3_665 13_666 ?
Mn Sn1 Hf 66.419(5) 6 13_666 ?
Mn Sn1 Hf 123.582(4) 5_665 13_665 ?
Mn Sn1 Hf 66.417(5) 2_655 13_665 ?
Mn Sn1 Hf 66.419(5) 3_665 13_665 ?
Mn Sn1 Hf 123.584(4) 6 13_665 ?
Hf Sn1 Hf 140.41(3) 13_666 13_665 ?
Mn Sn1 Hf 66.287(10) 5_665 3_665 ?
Mn Sn1 Hf 66.287(10) 2_655 3_665 ?
Mn Sn1 Hf 137.12(2) 3_665 3_665 ?
Mn Sn1 Hf 137.12(2) 6 3_665 ?
Hf Sn1 Hf 75.659(16) 13_666 3_665 ?
Hf Sn1 Hf 75.659(16) 13_665 3_665 ?
Mn Sn1 Hf 137.12(2) 5_665 2_665 ?
Mn Sn1 Hf 137.12(2) 2_655 2_665 ?
Mn Sn1 Hf 66.286(10) 3_665 2_665 ?
Mn Sn1 Hf 66.286(10) 6 2_665 ?
Hf Sn1 Hf 75.660(16) 13_666 2_665 ?
Hf Sn1 Hf 75.660(16) 13_665 2_665 ?
Hf Sn1 Hf 86.00(3) 3_665 2_665 ?
Hf Sn2 Hf 120.0 2_665 . ?
Hf Sn2 Hf 120.0 2_665 3_565 ?
Hf Sn2 Hf 120.0 . 3_565 ?
Hf Sn2 Mn 63.749(1) 2_665 4_665 ?
Hf Sn2 Mn 152.201(1) . 4_665 ?
Hf Sn2 Mn 63.7 3_565 4_665 ?
Hf Sn2 Mn 152.201(1) 2_665 2 ?
Hf Sn2 Mn 63.750(1) . 2 ?
Hf Sn2 Mn 63.7 3_565 2 ?
Mn Sn2 Mn 127.499(1) 4_665 2 ?
Hf Sn2 Mn 152.201(1) 2_665 5_565 ?
Hf Sn2 Mn 63.750(1) . 5_565 ?
Hf Sn2 Mn 63.7 3_565 5_565 ?
Mn Sn2 Mn 100.006(3) 4_665 5_565 ?
Mn Sn2 Mn 55.597(4) 2 5_565 ?
Hf Sn2 Mn 63.749(1) 2_665 1_565 ?
Hf Sn2 Mn 152.201(1) . 1_565 ?
Hf Sn2 Mn 63.7 3_565 1_565 ?
Mn Sn2 Mn 55.597(4) 4_665 1_565 ?
Mn Sn2 Mn 100.006(3) 2 1_565 ?
Mn Sn2 Mn 127.499(1) 5_565 1_565 ?
Hf Sn2 Mn 63.750(1) 2_665 6 ?
Hf Sn2 Mn 63.7 . 6 ?
Hf Sn2 Mn 152.201(1) 3_565 6 ?
Mn Sn2 Mn 100.006(2) 4_665 6 ?
Mn Sn2 Mn 127.499(1) 2 6 ?
Mn Sn2 Mn 100.006(2) 5_565 6 ?
Mn Sn2 Mn 127.499(1) 1_565 6 ?
Hf Sn2 Mn 63.750(1) 2_665 3_665 ?
Hf Sn2 Mn 63.750(1) . 3_665 ?
Hf Sn2 Mn 152.201(1) 3_565 3_665 ?
Mn Sn2 Mn 127.499(1) 4_665 3_665 ?
Mn Sn2 Mn 100.006(2) 2 3_665 ?
Mn Sn2 Mn 127.499(1) 5_565 3_665 ?
Mn Sn2 Mn 100.006(3) 1_565 3_665 ?
Mn Sn2 Mn 55.597(4) 6 3_665 ?
Hf Ga Hf 180.000(16) 15 3 ?
Hf Ga Hf 83.842(7) 15 . ?
Hf Ga Hf 96.158(7) 3 . ?
Hf Ga Hf 96.158(7) 15 13 ?
Hf Ga Hf 83.842(7) 3 13 ?
Hf Ga Hf 180.0 . 13 ?
Hf Ga Hf 83.842(7) 15 2 ?
Hf Ga Hf 96.158(7) 3 2 ?
Hf Ga Hf 96.158(7) . 2 ?
Hf Ga Hf 83.843(7) 13 2 ?
Hf Ga Hf 96.158(7) 15 14 ?
Hf Ga Hf 83.842(7) 3 14 ?
Hf Ga Hf 83.842(7) . 14 ?
Hf Ga Hf 96.157(7) 13 14 ?
Hf Ga Hf 180.000(16) 2 14 ?
Hf Ga Ga 120.777(6) 15 4 ?
Hf Ga Ga 59.223(6) 3 4 ?
Hf Ga Ga 59.224(6) . 4 ?
Hf Ga Ga 120.776(6) 13 4 ?
Hf Ga Ga 59.224(6) 2 4 ?
Hf Ga Ga 120.776(6) 14 4 ?
Hf Ga Ga 59.223(6) 15 4_554 ?
Hf Ga Ga 120.777(6) 3 4_554 ?
Hf Ga Ga 120.776(5) . 4_554 ?
Hf Ga Ga 59.224(6) 13 4_554 ?
Hf Ga Ga 120.776(6) 2 4_554 ?
Hf Ga Ga 59.224(6) 14 4_554 ?
Ga Ga Ga 180.0 4 4_554 ?

loop_
_geom_bond_atom_site_label_1
_geom_bond_atom_site_label_2
_geom_bond_distance
_geom_bond_site_symmetry_2
_geom_bond_publ_flag
Hf Ga 2.7182(4) . ?
Hf Ga 2.7182(4) 4 ?
Hf Sn2 2.9409(5) . ?
Hf Sn1 2.9564(4) 13_666 ?
Hf Sn1 2.9564(4) 13_665 ?
Hf Sn1 2.9656(6) 3_565 ?
Hf Sn1 2.9656(6) 2_655 ?
Hf Mn 3.1280(3) 6 ?
Hf Mn 3.1280(3) 3_665 ?
Hf Mn 3.1280(3) 5_565 ?
Hf Mn 3.1280(3) 2 ?
Mn Sn1 2.7458(2) 15_545 ?
Mn Sn1 2.7458(2) 3_665 ?
Mn Sn1 2.7458(2) 14 ?
Mn Sn1 2.7458(2) 2_655 ?
Mn Mn 2.78170(15) 4_655 ?
Mn Mn 2.78170(15) 4_654 ?
Mn Sn2 2.98235(13) 13_665 ?
Mn Sn2 2.98235(13) 1_545 ?
Ga Ga 2.78170(15) 4 ?
Ga Ga 2.78170(15) 4_554 ?
